data_4337490
loop_
_publ_author_name
'Samarasekere, Pradeep'
'Wang, Xiqu'
'Jacobson, Allan J.'
'Tapp, Joshua'
'M\"oller, Angela'

_publ_section_title
;
 Synthesis, crystal structures, magnetic, and thermal properties of
 divalent metal formate-formamide layered compounds.
;
_journal_issue 1
_journal_name_full 'Inorganic chemistry'
_journal_page_first 244
_journal_page_last 256
_journal_paper_doi 10.1021/ic402200v
_journal_volume 53
_journal_year 2014
_chemical_formula_sum 'C4 H8 Cu N2 O6'
_chemical_formula_weight 243.66
_chemical_name_systematic
;
 ?
;
_space_group_IT_number 14
_symmetry_cell_setting monoclinic
_symmetry_space_group_name_Hall '-P 2ybc'
_symmetry_space_group_name_H-M 'P 1 21/c 1'
_atom_sites_solution_hydrogens geom
_atom_sites_solution_primary direct
_atom_sites_solution_secondary difmap
_audit_creation_method SHELXL-97
_cell_angle_alpha 90.00
_cell_angle_beta 115.115(2)
_cell_angle_gamma 90.00
_cell_formula_units_Z 2
_cell_length_a 7.7801(11)
_cell_length_b 7.9527(11)
_cell_length_c 8.0058(11)
_cell_measurement_temperature 298(2)
_cell_volume 448.51(11)
_computing_structure_refinement 'SHELXL-97 (Sheldrick, 1997)'
_diffrn_ambient_temperature 298(2)
_diffrn_measured_fraction_theta_full 0.995
_diffrn_measured_fraction_theta_max 0.936
_diffrn_measurement_device_type 'Bruker ApexII'
_diffrn_measurement_method 'narrow frame'
_diffrn_radiation_monochromator graphite
_diffrn_radiation_source 'fine-focus sealed tube'
_diffrn_radiation_type MoK\a
_diffrn_radiation_wavelength 0.71073
_diffrn_reflns_av_R_equivalents 0.0698
_diffrn_reflns_av_sigmaI/netI 0.0609
_diffrn_reflns_limit_h_max 10
_diffrn_reflns_limit_h_min -10
_diffrn_reflns_limit_k_max 10
_diffrn_reflns_limit_k_min -4
_diffrn_reflns_limit_l_max 10
_diffrn_reflns_limit_l_min -10
_diffrn_reflns_number 2620
_diffrn_reflns_theta_full 25.50
_diffrn_reflns_theta_max 28.33
_diffrn_reflns_theta_min 2.89
_exptl_absorpt_coefficient_mu 2.437
_exptl_absorpt_correction_T_max 0.5284
_exptl_absorpt_correction_T_min 0.3754
_exptl_absorpt_correction_type psi-scan
_exptl_absorpt_process_details 'Bruker XPREP 2008/2'
_exptl_crystal_colour Blue
_exptl_crystal_density_diffrn 1.804
_exptl_crystal_density_method 'not measured'
_exptl_crystal_description 'Square Bipyramid'
_exptl_crystal_F_000 246
_exptl_crystal_size_max 0.50
_exptl_crystal_size_mid 0.30
_exptl_crystal_size_min 0.30
_refine_diff_density_max 0.505
_refine_diff_density_min -0.670
_refine_diff_density_rms 0.099
_refine_ls_extinction_method none
_refine_ls_goodness_of_fit_ref 0.961
_refine_ls_hydrogen_treatment mixed
_refine_ls_matrix_type full
_refine_ls_number_parameters 61
_refine_ls_number_reflns 1052
_refine_ls_number_restraints 0
_refine_ls_restrained_S_all 0.961
_refine_ls_R_factor_all 0.0439
_refine_ls_R_factor_gt 0.0340
_refine_ls_shift/su_max 0.000
_refine_ls_shift/su_mean 0.000
_refine_ls_structure_factor_coef Fsqd
_refine_ls_weighting_details 'calc w=1/[\s^2^(Fo^2^)+(0.0539P)^2^+0.0046P] where P=(Fo^2^+2Fc^2^)/3'
_refine_ls_weighting_scheme calc
_refine_ls_wR_factor_gt 0.0878
_refine_ls_wR_factor_ref 0.0921
_reflns_number_gt 830
_reflns_number_total 1052
_reflns_threshold_expression >2sigma(I)
_cod_data_source_file ic402200v_si_002.cif
_cod_data_source_block 3Cu
_cod_depositor_comments
;
The following automatic conversions were performed:

'_symmetry_cell_setting' value 'Monoclinic' changed to 'monoclinic'
according to
/usr/data/users/saulius/automatic-downloads/current/ACS/lib/dictionaries/cif_core.dic
dictionary named 'cif_core.dic' version 2.4.2 from 2011-04-26.

Automatic conversion script
Id: cif_fix_values 2281 2013-09-26 08:29:07Z andrius 
;
_cod_original_sg_symbol_H-M P2(1)/c
_cod_database_code 4337490

loop_
_symmetry_equiv_pos_as_xyz
'x, y, z'
'-x, y+1/2, -z+1/2'
'-x, -y, -z'
'x, -y-1/2, z-1/2'

loop_
_atom_site_label
_atom_site_type_symbol
_atom_site_fract_x
_atom_site_fract_y
_atom_site_fract_z
_atom_site_U_iso_or_equiv
_atom_site_adp_type
_atom_site_occupancy
_atom_site_symmetry_multiplicity
_atom_site_calc_flag
_atom_site_refinement_flags
Cu1 Cu 0.5000 0.0000 0.5000 0.02407(18) Uani 1 2 d S
O2 O 0.5633(3) 0.2275(2) 0.4435(2) 0.0329(4) Uani 1 1 d .
O1 O 0.1796(3) 0.0698(4) 0.4280(3) 0.0559(6) Uani 1 1 d .
N1 N -0.1297(4) 0.0880(6) 0.2507(4) 0.0748(10) Uani 1 1 d .
H1A H -0.1593 0.0471 0.3344 0.090 Uiso 1 1 calc R
H1B H -0.2174 0.1166 0.1454 0.090 Uiso 1 1 calc R
C1 C 0.0430(5) 0.1064(4) 0.2825(5) 0.0534(9) Uani 1 1 d .
H1 H 0.0691 0.1511 0.1884 0.064 Uiso 1 1 calc R
O3 O 0.5674(2) 0.0739(2) 0.7542(2) 0.0304(4) Uani 1 1 d .
C2 C 0.5104(4) 0.2882(3) 0.2859(3) 0.0271(5) Uani 1 1 d .
H2 H 0.4239 0.2274 0.1865 0.032 Uiso 1 1 calc R

loop_
_atom_site_aniso_label
_atom_site_aniso_U_11
_atom_site_aniso_U_22
_atom_site_aniso_U_33
_atom_site_aniso_U_23
_atom_site_aniso_U_13
_atom_site_aniso_U_12
Cu1 0.0407(3) 0.0171(3) 0.0168(2) -0.00001(15) 0.01442(19) -0.00031(17)
O2 0.0541(11) 0.0238(10) 0.0209(8) 0.0019(7) 0.0162(8) -0.0058(8)
O1 0.0386(12) 0.0800(17) 0.0439(13) 0.0045(13) 0.0125(10) 0.0042(13)
N1 0.0446(17) 0.120(3) 0.0532(18) 0.033(2) 0.0146(14) 0.019(2)
C1 0.0496(19) 0.064(3) 0.0490(19) 0.0120(17) 0.0227(16) 0.0077(17)
O3 0.0516(11) 0.0208(9) 0.0203(8) 0.0008(7) 0.0167(8) 0.0048(9)
C2 0.0382(14) 0.0218(12) 0.0204(11) -0.0008(9) 0.0116(10) -0.0017(11)

loop_
_atom_type_symbol
_atom_type_description
_atom_type_scat_dispersion_real
_atom_type_scat_dispersion_imag
_atom_type_scat_source
C C 0.0033 0.0016 'International Tables Vol C Tables 4.2.6.8 and 6.1.1.4'
H H 0.0000 0.0000 'International Tables Vol C Tables 4.2.6.8 and 6.1.1.4'
N N 0.0061 0.0033 'International Tables Vol C Tables 4.2.6.8 and 6.1.1.4'
O O 0.0106 0.0060 'International Tables Vol C Tables 4.2.6.8 and 6.1.1.4'
Cu Cu 0.3201 1.2651 'International Tables Vol C Tables 4.2.6.8 and 6.1.1.4'

loop_
_geom_angle_atom_site_label_1
_geom_angle_atom_site_label_2
_geom_angle_atom_site_label_3
_geom_angle
_geom_angle_site_symmetry_1
_geom_angle_site_symmetry_3
O3 Cu1 O3 180.0 . 3_656
O3 Cu1 O2 91.13(7) . 3_656
O3 Cu1 O2 88.87(7) 3_656 3_656
O3 Cu1 O2 88.87(7) . .
O3 Cu1 O2 91.13(7) 3_656 .
O2 Cu1 O2 180.00(4) 3_656 .
O3 Cu1 O1 91.55(8) . 3_656
O3 Cu1 O1 88.45(8) 3_656 3_656
O2 Cu1 O1 93.91(10) 3_656 3_656
O2 Cu1 O1 86.09(10) . 3_656
O3 Cu1 O1 88.45(8) . .
O3 Cu1 O1 91.55(8) 3_656 .
O2 Cu1 O1 86.09(10) 3_656 .
O2 Cu1 O1 93.91(10) . .
O1 Cu1 O1 180.0 3_656 .
C2 O2 Cu1 125.35(17) . .
C1 O1 Cu1 132.9(2) . .
O1 C1 N1 125.4(3) . .
C2 O3 Cu1 120.77(16) 4_566 .
O2 C2 O3 123.5(2) . 4_565

loop_
_geom_bond_atom_site_label_1
_geom_bond_atom_site_label_2
_geom_bond_distance
_geom_bond_site_symmetry_2
Cu1 O3 1.9634(16) .
Cu1 O3 1.9634(16) 3_656
Cu1 O2 1.9770(17) 3_656
Cu1 O2 1.9770(17) .
Cu1 O1 2.373(2) 3_656
Cu1 O1 2.373(2) .
O2 C2 1.247(3) .
O1 C1 1.233(4) .
N1 C1 1.265(4) .
O3 C2 1.249(3) 4_566
C2 O3 1.249(3) 4_565
